data_2101556
loop_
_publ_author_name
'McMullan, R. K.'
'Ghose, S.'
'Haga, N.'
'Schomaker, V.'

_publ_section_title
;
 Sodalite, Na~4~Si~3~Al~3~O~12~Cl: structure and ionic mobility at high
 temperatures by neutron diffraction
;
_journal_issue 4
_journal_name_full 'Acta Crystallographica Section B'
_journal_page_first 616
_journal_page_last 627
_journal_paper_doi 10.1107/S0108768196004132
_journal_volume 52
_journal_year 1996
_chemical_formula_sum 'Al3 Cl Na4 O12 Si3'
_symmetry_cell_setting cubic
_symmetry_space_group_name_Hall 'P -4n 2 3'
_symmetry_space_group_name_H-M 'P -4 3 n'
_cell_angle_alpha 90.0
_cell_angle_beta 90.0
_cell_angle_gamma 90.0
_cell_formula_units_Z 2
_cell_length_a 8.8820(10)
_cell_length_b 8.8820(10)
_cell_length_c 8.8820(10)
_cell_volume 700.70(14)
_diffrn_radiation_probe neutron
_diffrn_radiation_type neutron
_diffrn_radiation_wavelength 1.05560(10)
_exptl_crystal_density_diffrn 2.297
_cod_data_source_file cr0505.cif
_cod_data_source_block cr0505a
_cod_original_cell_volume 700.7(2)
_cod_original_formula_sum 'Al3 Cl1 Na4 O12 Si3'
_cod_database_code 2101556

loop_
_atom_site_label
_atom_site_fract_x
_atom_site_fract_y
_atom_site_fract_z
O .13925(4) .43851(4) .14954(4)
Na .1778(2) .1778(2) .1778(2)
Si .25 .0 .5
Al .25 .5 .0
Cl .0 .0 .0
